data_7031221
loop_
_publ_author_name
'Hejda, Martin'
'Jambor, Roman'
'R\%u\<zi\<cka, Ale\<s'
'Ly\<cka, Anton\'in'
'Dost\'al, Libor'

_publ_section_title
;
 Reduction of C,N-chelated chloroborane: straightforward formation of the
 unprecedented 1H-2,1-benzazaborolyl potassium salt.
;
_journal_issue 24
_journal_name_full 'Dalton transactions (Cambridge, England : 2003)'
_journal_page_first 9012
_journal_page_last 9015
_journal_paper_doi 10.1039/c4dt00812j
_journal_volume 43
_journal_year 2014
_chemical_formula_moiety 'C21 H27 B K N O'
_chemical_formula_sum 'C21 H27 B K N O'
_chemical_formula_weight 359.35
_chemical_name_systematic
; 
 ? 
;
_space_group_IT_number 4
_symmetry_cell_setting monoclinic
_symmetry_space_group_name_Hall 'P 2yb'
_symmetry_space_group_name_H-M 'P 1 21 1'
_atom_sites_solution_hydrogens geom
_atom_sites_solution_primary direct
_atom_sites_solution_secondary difmap
_audit_creation_method SHELXL-97
_cell_angle_alpha 90
_cell_angle_beta 117.187(3)
_cell_angle_gamma 90
_cell_formula_units_Z 2
_cell_length_a 10.5800(4)
_cell_length_b 10.1062(6)
_cell_length_c 10.6510(6)
_cell_measurement_reflns_used 9063
_cell_measurement_temperature 150(1)
_cell_measurement_theta_max 27.5
_cell_measurement_theta_min 1
_cell_volume 1013.02(10)
_computing_cell_refinement 'COLLECT and DENZO'
_computing_data_collection 'COLLECT (Hooft, 1998) and DENZO (Otwinowski & Minor, 1997)'
_computing_data_reduction 'COLLECT and DENZO'
_computing_molecular_graphics 'PLATON (Spek, 2003)'
_computing_publication_material 'SHELXL-97 (Sheldrick, 2008)'
_computing_structure_refinement 'SHELXL-97 (Sheldrick, 1997)'
_computing_structure_solution 'SIR92 (Altomare et al., 1994)'
_diffrn_ambient_temperature 150(1)
_diffrn_detector_area_resol_mean 9.091
_diffrn_measured_fraction_theta_full 0.983
_diffrn_measured_fraction_theta_max 0.983
_diffrn_measurement_device_type 'Bruker Nonius KappaCCD area detector'
_diffrn_measurement_method '\f and \w scans to fill the Ewald sphere'
_diffrn_radiation_monochromator graphite
_diffrn_radiation_source 'fine-focus sealed tube'
_diffrn_radiation_type MoK\a
_diffrn_radiation_wavelength 0.71073
_diffrn_reflns_av_R_equivalents 0.0297
_diffrn_reflns_av_sigmaI/netI 0.0319
_diffrn_reflns_limit_h_max 13
_diffrn_reflns_limit_h_min -13
_diffrn_reflns_limit_k_max 13
_diffrn_reflns_limit_k_min -13
_diffrn_reflns_limit_l_max 13
_diffrn_reflns_limit_l_min -13
_diffrn_reflns_number 9050
_diffrn_reflns_theta_full 27.50
_diffrn_reflns_theta_max 27.50
_diffrn_reflns_theta_min 2.16
_diffrn_standards_number 0
_exptl_absorpt_coefficient_mu 0.270
_exptl_absorpt_correction_T_max 0.960
_exptl_absorpt_correction_T_min 0.888
_exptl_absorpt_correction_type integration
_exptl_absorpt_process_details
;
Gaussian integration (Coppens, 1970)
;
_exptl_crystal_colour 'dark orange'
_exptl_crystal_density_diffrn 1.178
_exptl_crystal_density_method 'not measured'
_exptl_crystal_description block
_exptl_crystal_F_000 384
_exptl_crystal_size_max 0.55
_exptl_crystal_size_mid 0.52
_exptl_crystal_size_min 0.22
_refine_diff_density_max 0.193
_refine_diff_density_min -0.196
_refine_diff_density_rms 0.039
_refine_ls_abs_structure_details 'Flack H D (1983), Acta Cryst. A39, 876-881'
_refine_ls_abs_structure_Flack 0.02(4)
_refine_ls_extinction_method none
_refine_ls_goodness_of_fit_ref 1.155
_refine_ls_hydrogen_treatment constr
_refine_ls_matrix_type full
_refine_ls_number_parameters 226
_refine_ls_number_reflns 4324
_refine_ls_number_restraints 1
_refine_ls_restrained_S_all 1.155
_refine_ls_R_factor_all 0.0466
_refine_ls_R_factor_gt 0.0386
_refine_ls_shift/su_max 0.001
_refine_ls_shift/su_mean 0.000
_refine_ls_structure_factor_coef Fsqd
_refine_ls_weighting_details 'calc w=1/[\s^2^(Fo^2^)+(0.0119P)^2^+0.4494P] where P=(Fo^2^+2Fc^2^)/3'
_refine_ls_weighting_scheme calc
_refine_ls_wR_factor_gt 0.0799
_refine_ls_wR_factor_ref 0.0867
_reflns_number_gt 3947
_reflns_number_total 4324
_reflns_threshold_expression >2sigma(I)
_cod_data_source_file c4dt00812j2.cif
_cod_data_source_block shelxl
_cod_original_sg_symbol_H-M 'P 21'
_cod_database_code 7031221

loop_
_symmetry_equiv_pos_as_xyz
'x, y, z'
'-x, y+1/2, -z'

loop_
_atom_site_label
_atom_site_type_symbol
_atom_site_fract_x
_atom_site_fract_y
_atom_site_fract_z
_atom_site_U_iso_or_equiv
_atom_site_adp_type
_atom_site_occupancy
_atom_site_symmetry_multiplicity
_atom_site_calc_flag
_atom_site_refinement_flags
K1 K 0.62227(5) 0.66791(5) 0.57939(6) 0.04322(14) Uani 1 1 d .
N1 N 0.54461(17) 0.39483(16) 0.67003(17) 0.0248(3) Uani 1 1 d .
C2 C 0.4692(2) 0.43391(19) 0.4350(2) 0.0262(4) Uani 1 1 d .
C12 C 0.8237(2) 0.3223(2) 0.7554(2) 0.0269(4) Uani 1 1 d .
C6 C 0.6740(2) 0.3710(2) 0.3968(2) 0.0301(4) Uani 1 1 d .
H6 H 0.7667 0.3404 0.4310 0.036 Uiso 1 1 d R
C7 C 0.4310(2) 0.4409(2) 0.5427(2) 0.0272(4) Uani 1 1 d .
H7 H 0.3441 0.4712 0.5331 0.033 Uiso 1 1 d R
C13 C 0.9092(2) 0.4074(3) 0.8655(2) 0.0382(5) Uani 1 1 d .
H13 H 0.8695 0.4840 0.8809 0.046 Uiso 1 1 d R
C8 C 0.5216(2) 0.3895(2) 0.7984(2) 0.0299(4) Uani 1 1 d .
O1 O 0.88826(19) 0.70901(19) 0.6228(2) 0.0587(5) Uani 1 1 d .
C5 C 0.5982(3) 0.4043(2) 0.2569(2) 0.0379(5) Uani 1 1 d .
H5 H 0.6400 0.3975 0.1970 0.045 Uiso 1 1 d R
C3 C 0.3926(2) 0.4657(2) 0.2887(2) 0.0335(5) Uani 1 1 d .
H3 H 0.2999 0.4973 0.2517 0.040 Uiso 1 1 d R
C1 C 0.6130(2) 0.3822(2) 0.4901(2) 0.0248(4) Uani 1 1 d .
B1 B 0.6659(2) 0.3587(2) 0.6468(2) 0.0240(4) Uani 1 1 d .
C11 C 0.6394(3) 0.3107(2) 0.9157(2) 0.0379(5) Uani 1 1 d .
H11A H 0.6517 0.2276 0.8790 0.046 Uiso 1 1 d R
H11B H 0.6143 0.2950 0.9904 0.046 Uiso 1 1 d R
H11C H 0.7265 0.3600 0.9517 0.046 Uiso 1 1 d R
C19 C 1.1269(3) 0.6389(3) 0.7500(3) 0.0531(7) Uani 1 1 d .
H19A H 1.1575 0.5794 0.8300 0.064 Uiso 1 1 d R
H19B H 1.2091 0.6850 0.7542 0.064 Uiso 1 1 d R
C17 C 0.8893(2) 0.2115(2) 0.7342(3) 0.0367(5) Uani 1 1 d .
H17 H 0.8368 0.1544 0.6601 0.044 Uiso 1 1 d R
C10 C 0.3816(3) 0.3188(3) 0.7633(3) 0.0459(6) Uani 1 1 d .
H10A H 0.3045 0.3661 0.6899 0.055 Uiso 1 1 d R
H10B H 0.3674 0.3155 0.8460 0.055 Uiso 1 1 d R
H10C H 0.3850 0.2304 0.7320 0.055 Uiso 1 1 d R
C20 C 1.0516(3) 0.5642(3) 0.6132(3) 0.0548(7) Uani 1 1 d .
H20A H 1.1129 0.5511 0.5689 0.066 Uiso 1 1 d R
H20B H 1.0190 0.4788 0.6283 0.066 Uiso 1 1 d R
C16 C 1.0330(3) 0.1845(3) 0.8217(3) 0.0534(7) Uani 1 1 d .
H16 H 1.0746 0.1090 0.8067 0.064 Uiso 1 1 d R
C4 C 0.4561(3) 0.4494(2) 0.2038(2) 0.0376(5) Uani 1 1 d .
H4 H 0.4046 0.4683 0.1081 0.045 Uiso 1 1 d R
C9 C 0.5186(3) 0.5308(2) 0.8479(3) 0.0472(6) Uani 1 1 d .
H9A H 0.6089 0.5723 0.8745 0.057 Uiso 1 1 d R
H9B H 0.4992 0.5289 0.9276 0.057 Uiso 1 1 d R
H9C H 0.4455 0.5801 0.7726 0.057 Uiso 1 1 d R
C21 C 0.9286(3) 0.6517(3) 0.5253(3) 0.0523(7) Uani 1 1 d .
H21A H 0.9569 0.7191 0.4784 0.063 Uiso 1 1 d R
H21B H 0.8512 0.6006 0.4545 0.063 Uiso 1 1 d R
C15 C 1.1134(3) 0.2694(3) 0.9312(3) 0.0569(8) Uani 1 1 d .
H15 H 1.2086 0.2511 0.9901 0.068 Uiso 1 1 d R
C14 C 1.0516(3) 0.3809(3) 0.9521(3) 0.0514(7) Uani 1 1 d .
H14 H 1.1057 0.4388 1.0248 0.062 Uiso 1 1 d R
C18 C 1.0185(4) 0.7351(4) 0.7475(4) 0.0753(10) Uani 1 1 d .
H18A H 1.0044 0.7230 0.8305 0.090 Uiso 1 1 d R
H18B H 1.0500 0.8252 0.7472 0.090 Uiso 1 1 d R

loop_
_atom_site_aniso_label
_atom_site_aniso_U_11
_atom_site_aniso_U_22
_atom_site_aniso_U_33
_atom_site_aniso_U_23
_atom_site_aniso_U_13
_atom_site_aniso_U_12
K1 0.0334(2) 0.0262(2) 0.0697(4) -0.0012(3) 0.0233(2) -0.0002(2)
N1 0.0216(8) 0.0288(9) 0.0233(8) -0.0003(7) 0.0097(7) 0.0007(7)
C2 0.0237(10) 0.0246(9) 0.0248(9) -0.0014(8) 0.0063(8) 0.0001(8)
C12 0.0225(10) 0.0320(10) 0.0259(10) 0.0055(8) 0.0107(8) -0.0015(8)
C6 0.0313(11) 0.0304(10) 0.0300(10) -0.0026(8) 0.0151(9) 0.0017(9)
C7 0.0215(10) 0.0280(10) 0.0281(10) -0.0014(8) 0.0080(8) 0.0025(8)
C13 0.0285(11) 0.0486(14) 0.0309(11) 0.0020(10) 0.0078(9) -0.0050(10)
C8 0.0301(11) 0.0359(11) 0.0287(10) -0.0046(9) 0.0178(9) -0.0026(9)
O1 0.0324(9) 0.0622(13) 0.0805(14) -0.0169(10) 0.0251(10) -0.0004(8)
C5 0.0490(14) 0.0399(12) 0.0301(11) -0.0030(9) 0.0226(11) 0.0034(10)
C3 0.0306(12) 0.0327(11) 0.0274(11) -0.0007(9) 0.0049(9) 0.0026(9)
C1 0.0257(10) 0.0230(9) 0.0244(10) -0.0026(8) 0.0103(8) -0.0002(8)
B1 0.0220(10) 0.0235(10) 0.0248(11) -0.0020(8) 0.0092(9) -0.0028(8)
C11 0.0433(13) 0.0493(13) 0.0244(10) 0.0017(10) 0.0182(10) 0.0013(11)
C19 0.0394(14) 0.067(2) 0.0483(15) 0.0094(13) 0.0165(12) -0.0097(13)
C17 0.0327(11) 0.0388(12) 0.0434(13) 0.0091(10) 0.0216(11) 0.0060(9)
C10 0.0360(13) 0.0633(16) 0.0431(13) 0.0093(12) 0.0220(11) -0.0057(12)
C20 0.0443(15) 0.0581(17) 0.0624(18) 0.0017(14) 0.0246(14) 0.0091(13)
C16 0.0400(13) 0.0570(18) 0.0724(18) 0.0262(15) 0.0337(14) 0.0205(14)
C4 0.0466(14) 0.0373(13) 0.0222(11) 0.0013(9) 0.0098(10) 0.0045(11)
C9 0.0699(18) 0.0393(13) 0.0476(15) -0.0063(11) 0.0400(15) 0.0024(13)
C21 0.0379(13) 0.0562(17) 0.0549(15) -0.0040(14) 0.0144(12) 0.0003(14)
C15 0.0241(12) 0.086(2) 0.0508(17) 0.0342(15) 0.0089(12) 0.0039(14)
C14 0.0309(12) 0.078(2) 0.0335(13) 0.0101(13) 0.0047(10) -0.0124(14)
C18 0.059(2) 0.087(2) 0.078(2) -0.0409(19) 0.0291(18) -0.0180(18)

loop_
_atom_type_symbol
_atom_type_description
_atom_type_scat_dispersion_real
_atom_type_scat_dispersion_imag
_atom_type_scat_source
C C 0.0033 0.0016 'International Tables Vol C Tables 4.2.6.8 and 6.1.1.4'
H H 0.0000 0.0000 'International Tables Vol C Tables 4.2.6.8 and 6.1.1.4'
O O 0.0106 0.0060 'International Tables Vol C Tables 4.2.6.8 and 6.1.1.4'
B B 0.0013 0.0007 'International Tables Vol C Tables 4.2.6.8 and 6.1.1.4'
N N 0.0061 0.0033 'International Tables Vol C Tables 4.2.6.8 and 6.1.1.4'
K K 0.2009 0.2494 'International Tables Vol C Tables 4.2.6.8 and 6.1.1.4'

loop_
_exptl_crystal_face_index_h
_exptl_crystal_face_index_k
_exptl_crystal_face_index_l
_exptl_crystal_face_perp_dist
0 -1 0 0.151
0 0 -1 0.224
0 1 0 0.275
1 0 -1 0.109
-1 0 1 0.027
-1 0 0 0.172
1 0 0 0.207

loop_
_geom_angle_atom_site_label_1
_geom_angle_atom_site_label_2
_geom_angle_atom_site_label_3
_geom_angle
_geom_angle_site_symmetry_1
_geom_angle_site_symmetry_3
O1 K1 C2 99.72(6) . 2_656
O1 K1 C2 120.74(6) . .
C2 K1 C2 130.84(2) 2_656 .
O1 K1 C7 138.22(6) . .
C2 K1 C7 122.04(6) 2_656 .
C2 K1 C7 27.29(6) . .
O1 K1 C7 84.61(6) . 2_656
C2 K1 C7 27.25(6) 2_656 2_656
C2 K1 C7 125.20(6) . 2_656
C7 K1 C7 132.43(3) . 2_656
O1 K1 C1 94.76(6) . .
C2 K1 C1 157.70(6) 2_656 .
C2 K1 C1 28.36(5) . .
C7 K1 C1 45.44(6) . .
C7 K1 C1 140.37(6) 2_656 .
O1 K1 C1 126.63(6) . 2_656
C2 K1 C1 27.72(5) 2_656 2_656
C2 K1 C1 104.48(5) . 2_656
C7 K1 C1 94.78(6) . 2_656
C7 K1 C1 44.43(5) 2_656 2_656
C1 K1 C1 132.78(3) . 2_656
O1 K1 N1 119.01(6) . .
C2 K1 N1 135.66(5) 2_656 .
C2 K1 N1 44.27(5) . .
C7 K1 N1 26.57(5) . .
C7 K1 N1 156.37(5) 2_656 .
C1 K1 N1 44.46(5) . .
C1 K1 N1 112.85(5) 2_656 .
O1 K1 B1 94.64(6) . .
C2 K1 B1 161.84(6) 2_656 .
C2 K1 B1 45.97(5) . .
C7 K1 B1 44.91(6) . .
C7 K1 B1 168.42(6) 2_656 .
C1 K1 B1 28.09(5) . .
C1 K1 B1 138.57(6) 2_656 .
N1 K1 B1 26.59(5) . .
O1 K1 N1 99.40(6) . 2_656
C2 K1 N1 42.53(5) 2_656 2_656
C2 K1 N1 100.08(5) . 2_656
C7 K1 N1 110.23(5) . 2_656
C7 K1 N1 25.13(5) 2_656 2_656
C1 K1 N1 118.39(5) . 2_656
C1 K1 N1 42.33(4) 2_656 2_656
N1 K1 N1 136.68(2) . 2_656
B1 K1 N1 145.17(5) . 2_656
O1 K1 C3 92.03(6) . 2_656
C2 K1 C3 24.88(5) 2_656 2_656
C2 K1 C3 146.85(6) . 2_656
C7 K1 C3 126.13(6) . 2_656
C7 K1 C3 47.11(6) 2_656 2_656
C1 K1 C3 170.40(6) . 2_656
C1 K1 C3 44.96(5) 2_656 2_656
N1 K1 C3 126.01(5) . 2_656
B1 K1 C3 144.42(6) . 2_656
N1 K1 C3 66.94(5) 2_656 2_656
O1 K1 B1 123.71(6) . 2_656
C2 K1 B1 42.97(5) 2_656 2_656
C2 K1 B1 89.09(6) . 2_656
C7 K1 B1 90.47(6) . 2_656
C7 K1 B1 41.97(5) 2_656 2_656
C1 K1 B1 114.74(5) . 2_656
C1 K1 B1 25.87(5) 2_656 2_656
N1 K1 B1 115.37(5) . 2_656
B1 K1 B1 133.55(4) . 2_656
N1 K1 B1 24.62(4) 2_656 2_656
C3 K1 B1 66.37(5) 2_656 2_656
C7 N1 B1 110.27(16) . .
C7 N1 C8 117.76(17) . .
B1 N1 C8 131.96(17) . .
C7 N1 K1 69.23(11) . .
B1 N1 K1 78.18(11) . .
C8 N1 K1 119.03(12) . .
C7 N1 K1 63.61(10) . 2_646
B1 N1 K1 83.07(11) . 2_646
C8 N1 K1 117.08(12) . 2_646
K1 N1 K1 118.32(5) . 2_646
C7 C2 C3 131.3(2) . .
C7 C2 C1 109.42(17) . .
C3 C2 C1 119.30(19) . .
C7 C2 K1 82.59(13) . 2_646
C3 C2 K1 98.31(13) . 2_646
C1 C2 K1 87.12(12) . 2_646
C7 C2 K1 79.70(12) . .
C3 C2 K1 107.39(13) . .
C1 C2 K1 81.40(11) . .
K1 C2 K1 154.28(8) 2_646 .
C17 C12 C13 116.8(2) . .
C17 C12 B1 120.51(19) . .
C13 C12 B1 122.18(19) . .
C5 C6 C1 121.0(2) . .
C5 C6 H6 119.7 . .
C1 C6 H6 119.3 . .
C2 C7 N1 109.63(18) . .
C2 C7 K1 73.02(12) . .
N1 C7 K1 84.20(11) . .
C2 C7 K1 70.16(12) . 2_646
N1 C7 K1 91.27(12) . 2_646
K1 C7 K1 138.83(8) . 2_646
C2 C7 H7 125.2 . .
N1 C7 H7 125.2 . .
K1 C7 H7 109.9 . .
K1 C7 H7 106.0 2_646 .
C14 C13 C12 121.8(2) . .
C14 C13 H13 119.0 . .
C12 C13 H13 119.1 . .
N1 C8 C11 110.76(17) . .
N1 C8 C9 108.64(18) . .
C11 C8 C9 110.12(19) . .
N1 C8 C10 109.69(17) . .
C11 C8 C10 107.1(2) . .
C9 C8 C10 110.5(2) . .
C21 O1 C18 105.7(2) . .
C21 O1 K1 117.22(15) . .
C18 O1 K1 132.83(19) . .
C6 C5 C4 119.9(2) . .
C6 C5 H5 120.1 . .
C4 C5 H5 120.0 . .
C4 C3 C2 119.5(2) . .
C4 C3 K1 107.56(15) . 2_646
C2 C3 K1 56.81(11) . 2_646
C4 C3 H3 120.3 . .
C2 C3 H3 120.2 . .
K1 C3 H3 104.1 2_646 .
C6 C1 C2 118.30(18) . .
C6 C1 B1 134.64(19) . .
C2 C1 B1 106.97(17) . .
C6 C1 K1 109.70(13) . .
C2 C1 K1 70.24(11) . .
B1 C1 K1 82.02(11) . .
C6 C1 K1 110.38(13) . 2_646
C2 C1 K1 65.16(11) . 2_646
B1 C1 K1 90.28(12) . 2_646
K1 C1 K1 130.07(7) . 2_646
N1 B1 C1 103.67(17) . .
N1 B1 C12 130.59(18) . .
C1 B1 C12 125.25(18) . .
N1 B1 K1 75.23(11) . .
C1 B1 K1 69.89(11) . .
C12 B1 K1 112.83(12) . .
N1 B1 K1 72.31(10) . 2_646
C1 B1 K1 63.85(11) . 2_646
C12 B1 K1 132.61(13) . 2_646
K1 B1 K1 113.31(6) . 2_646
C8 C11 H11A 109.6 . .
C8 C11 H11B 109.4 . .
H11A C11 H11B 109.5 . .
C8 C11 H11C 109.4 . .
H11A C11 H11C 109.5 . .
H11B C11 H11C 109.5 . .
C18 C19 C20 104.3(2) . .
C18 C19 H19A 111.3 . .
C20 C19 H19A 110.9 . .
C18 C19 H19B 110.7 . .
C20 C19 H19B 110.6 . .
H19A C19 H19B 109.0 . .
C12 C17 C16 121.4(2) . .
C12 C17 H17 119.3 . .
C16 C17 H17 119.3 . .
C8 C10 H10A 109.5 . .
C8 C10 H10B 109.4 . .
H10A C10 H10B 109.5 . .
C8 C10 H10C 109.5 . .
H10A C10 H10C 109.5 . .
H10B C10 H10C 109.5 . .
C21 C20 C19 103.5(2) . .
C21 C20 H20A 111.1 . .
C19 C20 H20A 111.3 . .
C21 C20 H20B 110.9 . .
C19 C20 H20B 110.9 . .
H20A C20 H20B 109.0 . .
C15 C16 C17 120.2(3) . .
C15 C16 H16 119.7 . .
C17 C16 H16 120.1 . .
C3 C4 C5 122.0(2) . .
C3 C4 H4 118.9 . .
C5 C4 H4 119.1 . .
C8 C9 H9A 109.6 . .
C8 C9 H9B 109.4 . .
H9A C9 H9B 109.5 . .
C8 C9 H9C 109.5 . .
H9A C9 H9C 109.5 . .
H9B C9 H9C 109.5 . .
O1 C21 C20 104.5(2) . .
O1 C21 H21A 111.0 . .
C20 C21 H21A 110.6 . .
O1 C21 H21B 110.9 . .
C20 C21 H21B 110.9 . .
H21A C21 H21B 108.9 . .
C14 C15 C16 119.4(2) . .
C14 C15 H15 120.2 . .
C16 C15 H15 120.4 . .
C15 C14 C13 120.4(3) . .
C15 C14 H14 119.7 . .
C13 C14 H14 120.0 . .
O1 C18 C19 107.6(2) . .
O1 C18 H18A 109.7 . .
C19 C18 H18A 109.8 . .
O1 C18 H18B 110.8 . .
C19 C18 H18B 110.5 . .
H18A C18 H18B 108.5 . .

loop_
_geom_bond_atom_site_label_1
_geom_bond_atom_site_label_2
_geom_bond_distance
_geom_bond_site_symmetry_2
K1 O1 2.6678(18) .
K1 C2 2.838(2) 2_656
K1 C2 2.882(2) .
K1 C7 2.964(2) .
K1 C7 2.992(2) 2_656
K1 C1 3.027(2) .
K1 C1 3.123(2) 2_656
K1 N1 3.1541(17) .
K1 B1 3.193(2) .
K1 N1 3.3388(17) 2_656
K1 C3 3.355(2) 2_656
K1 B1 3.479(2) 2_656
N1 C7 1.418(2) .
N1 B1 1.460(3) .
N1 C8 1.495(2) .
N1 K1 3.3388(17) 2_646
C2 C7 1.381(3) .
C2 C3 1.427(3) .
C2 C1 1.454(3) .
C2 K1 2.838(2) 2_646
C12 C17 1.390(3) .
C12 C13 1.402(3) .
C12 B1 1.580(3) .
C6 C5 1.372(3) .
C6 C1 1.415(3) .
C6 H6 0.9300 .
C7 K1 2.992(2) 2_646
C7 H7 0.9300 .
C13 C14 1.387(3) .
C13 H13 0.9300 .
C8 C11 1.525(3) .
C8 C9 1.527(3) .
C8 C10 1.530(3) .
O1 C21 1.415(3) .
O1 C18 1.435(4) .
C5 C4 1.419(3) .
C5 H5 0.9300 .
C3 C4 1.360(3) .
C3 K1 3.355(2) 2_646
C3 H3 0.9300 .
C1 B1 1.518(3) .
C1 K1 3.123(2) 2_646
B1 K1 3.479(2) 2_646
C11 H11A 0.9601 .
C11 H11B 0.9599 .
C11 H11C 0.9600 .
C19 C18 1.494(4) .
C19 C20 1.505(4) .
C19 H19A 0.9699 .
C19 H19B 0.9700 .
C17 C16 1.399(3) .
C17 H17 0.9300 .
C10 H10A 0.9600 .
C10 H10B 0.9600 .
C10 H10C 0.9600 .
C20 C21 1.496(4) .
C20 H20A 0.9699 .
C20 H20B 0.9700 .
C16 C15 1.384(4) .
C16 H16 0.9300 .
C4 H4 0.9300 .
C9 H9A 0.9600 .
C9 H9B 0.9600 .
C9 H9C 0.9600 .
C21 H21A 0.9700 .
C21 H21B 0.9701 .
C15 C14 1.371(4) .
C15 H15 0.9300 .
C14 H14 0.9300 .
C18 H18A 0.9701 .
C18 H18B 0.9700 .
